data_2220312
loop_
_publ_author_name
'Sparrow, Christopher R.'
'Walker, Jr, Edwin H.'
'Fronczek, Frank R.'

_publ_section_title
;
 3-(2-Acetylanilino)propanoic acid
;
_journal_coeditor_code PV2116
_journal_issue 12
_journal_name_full 'Acta Crystallographica Section E'
_journal_page_first o2359
_journal_paper_doi 10.1107/S1600536808035277
_journal_volume 64
_journal_year 2008
_chemical_formula_iupac 'C11 H13 N O3'
_chemical_formula_moiety 'C11 H13 N O3'
_chemical_formula_sum 'C11 H13 N O3'
_chemical_formula_weight 207.22
_chemical_name_systematic
;
3-(2-Acetylanilino)propanoic acid
;
_space_group_IT_number 2
_symmetry_cell_setting triclinic
_symmetry_space_group_name_Hall '-P 1'
_symmetry_space_group_name_H-M 'P -1'
_atom_sites_solution_hydrogens geom
_atom_sites_solution_primary direct
_atom_sites_solution_secondary difmap
_audit_creation_method SHELXL-97
_cell_angle_alpha 77.084(12)
_cell_angle_beta 85.174(11)
_cell_angle_gamma 83.019(12)
_cell_formula_units_Z 2
_cell_length_a 5.1935(10)
_cell_length_b 9.8342(16)
_cell_length_c 9.920(2)
_cell_measurement_reflns_used 2652
_cell_measurement_temperature 90.0(5)
_cell_measurement_theta_max 30.8
_cell_measurement_theta_min 2.5
_cell_volume 489.32(16)
_computing_cell_refinement 'SCALEPACK (Otwinowski & Minor, 1997)'
_computing_data_collection 'COLLECT (Nonius, 2000)'
_computing_data_reduction 'DENZO and SCALEPACK (Otwinowski & Minor, 1997)'
_computing_molecular_graphics 'ORTEP-3 for Windows (Farrugia, 1997)'
_computing_publication_material 'SHELXL97 (Sheldrick, 2008)'
_computing_structure_refinement 'SHELXL97 (Sheldrick, 2008)'
_computing_structure_solution 'SIR97 (Altomare <i>et al.</i>,  1999)'
_diffrn_ambient_temperature 90.0(5)
_diffrn_measured_fraction_theta_full 0.998
_diffrn_measured_fraction_theta_max 0.978
_diffrn_measurement_device 'Nonius KappaCCD diffractometer with an Oxford Cryosystems Cryostream cooler'
_diffrn_measurement_method ' \w scans with \k offsets'
_diffrn_radiation_monochromator graphite
_diffrn_radiation_source 'fine-focus sealed tube'
_diffrn_radiation_type MoK\a
_diffrn_radiation_wavelength 0.71073
_diffrn_reflns_av_R_equivalents 0.021
_diffrn_reflns_av_sigmaI/netI 0.0326
_diffrn_reflns_limit_h_max 7
_diffrn_reflns_limit_h_min -7
_diffrn_reflns_limit_k_max 13
_diffrn_reflns_limit_k_min -13
_diffrn_reflns_limit_l_max 14
_diffrn_reflns_limit_l_min -14
_diffrn_reflns_number 11014
_diffrn_reflns_theta_full 25.0
_diffrn_reflns_theta_max 30.8
_diffrn_reflns_theta_min 2.6
_diffrn_standards_number 0
_exptl_absorpt_coefficient_mu 0.103
_exptl_absorpt_correction_type none
_exptl_crystal_colour colorless
_exptl_crystal_density_diffrn 1.406
_exptl_crystal_density_method 'not measured'
_exptl_crystal_description fragment
_exptl_crystal_F_000 220
_exptl_crystal_size_max 0.30
_exptl_crystal_size_mid 0.20
_exptl_crystal_size_min 0.10
_refine_diff_density_max 0.39
_refine_diff_density_min -0.29
_refine_ls_extinction_method none
_refine_ls_goodness_of_fit_ref 1.043
_refine_ls_hydrogen_treatment mixed
_refine_ls_matrix_type full
_refine_ls_number_parameters 143
_refine_ls_number_reflns 3012
_refine_ls_number_restraints 0
_refine_ls_restrained_S_all 1.043
_refine_ls_R_factor_all 0.052
_refine_ls_R_factor_gt 0.041
_refine_ls_shift/su_max 0.000
_refine_ls_shift/su_mean 0.000
_refine_ls_structure_factor_coef Fsqd
_refine_ls_weighting_details 'calc w=1/[\s^2^(Fo^2^)+(0.0573P)^2^+0.1339P] where P=(Fo^2^+2Fc^2^)/3'
_refine_ls_weighting_scheme calc
_refine_ls_wR_factor_gt 0.105
_refine_ls_wR_factor_ref 0.113
_reflns_number_gt 2467
_reflns_number_total 3012
_reflns_threshold_expression I>2s(I)
_cod_data_source_file pv2116.cif
_cod_data_source_block I
_cod_depositor_comments
;
The following automatic conversions were performed:
'_symmetry_cell_setting' value 'Triclinic' changed to 'triclinic'
according to '/home/saulius/struct/CIF-dictionaries/cif_core.dic'
dictionary named 'cif_core.dic' version 2.4.1 from 2010-06-29.

Automatic conversion script
Id: cif_fix_enum 1527 2010-12-29 10:47:43Z saulius 

The following automatic conversions were performed:

'_symmetry_cell_setting' value 'Triclinic' changed to 'triclinic'
according to /home/saulius/struct/CIF-dictionaries/cif_core.dic
dictionary named 'cif_core.dic' version 2.4.1 from 2010-06-29.

Automatic conversion script
Id: cif_fix_values 1715 2011-07-08 13:25:40Z adriana 
;
_cod_database_code 2220312
_cod_database_fobs_code 2220312

loop_
_symmetry_equiv_pos_as_xyz
'x, y, z'
'-x, -y, -z'

loop_
_atom_site_type_symbol
_atom_site_label
_atom_site_fract_x
_atom_site_fract_y
_atom_site_fract_z
_atom_site_U_iso_or_equiv
_atom_site_adp_type
_atom_site_calc_flag
_atom_site_refinement_flags
_atom_site_occupancy
O O1 0.96261(15) 0.13504(8) 0.35274(7) 0.01656(17) Uani d . 1
O O2 0.30686(15) -0.07587(8) 0.93327(7) 0.01593(17) Uani d . 1
H H2O 0.183(3) -0.0849(15) 1.0039(16) 0.024 Uiso d . 1
O O3 0.04143(14) 0.11745(8) 0.85415(7) 0.01599(17) Uani d . 1
N N1 0.53905(17) 0.21868(9) 0.49711(8) 0.01437(18) Uani d . 1
H H1N 0.673(3) 0.1541(14) 0.4924(13) 0.017 Uiso d . 1
C C1 0.70722(18) 0.35189(10) 0.27655(10) 0.01194(19) Uani d . 1
C C2 0.51897(19) 0.33391(10) 0.39115(10) 0.01242(19) Uani d . 1
C C3 0.3083(2) 0.43948(11) 0.39170(10) 0.0161(2) Uani d . 1
H H3 0.1787 0.4282 0.4657 0.019 Uiso calc R 1
C C4 0.2866(2) 0.55873(11) 0.28701(11) 0.0168(2) Uani d . 1
H H4 0.1438 0.6283 0.2906 0.020 Uiso calc R 1
C C5 0.4725(2) 0.57819(11) 0.17590(11) 0.0165(2) Uani d . 1
H H5 0.4581 0.6605 0.1043 0.020 Uiso calc R 1
C C6 0.6778(2) 0.47510(10) 0.17238(10) 0.0145(2) Uani d . 1
H H6 0.8038 0.4879 0.0967 0.017 Uiso calc R 1
C C7 0.92650(19) 0.24478(10) 0.26361(10) 0.01281(19) Uani d . 1
C C8 1.1133(2) 0.26868(11) 0.13707(10) 0.0157(2) Uani d . 1
H H8A 1.2116 0.3472 0.1386 0.024 Uiso calc R 1
H H8B 1.0155 0.2905 0.0532 0.024 Uiso calc R 1
H H8C 1.2337 0.1838 0.1374 0.024 Uiso calc R 1
C C9 0.34277(19) 0.19459(11) 0.61054(10) 0.0142(2) Uani d . 1
H H9A 0.1798 0.1767 0.5757 0.017 Uiso calc R 1
H H9B 0.3060 0.2789 0.6508 0.017 Uiso calc R 1
C C10 0.43852(19) 0.06928(10) 0.72115(10) 0.01378(19) Uani d . 1
H H10A 0.4756 -0.0145 0.6801 0.017 Uiso calc R 1
H H10B 0.6025 0.0875 0.7548 0.017 Uiso calc R 1
C C11 0.24229(19) 0.04048(10) 0.84099(10) 0.01244(19) Uani d . 1

loop_
_atom_site_aniso_label
_atom_site_aniso_U_11
_atom_site_aniso_U_22
_atom_site_aniso_U_33
_atom_site_aniso_U_12
_atom_site_aniso_U_13
_atom_site_aniso_U_23
O1 0.0166(4) 0.0146(3) 0.0149(3) 0.0019(3) 0.0026(3) 0.0012(3)
O2 0.0148(4) 0.0162(4) 0.0127(3) 0.0014(3) 0.0038(3) 0.0020(3)
O3 0.0152(4) 0.0162(4) 0.0132(3) 0.0019(3) 0.0041(3) 0.0003(3)
N1 0.0136(4) 0.0144(4) 0.0111(4) 0.0025(3) 0.0048(3) 0.0014(3)
C1 0.0110(4) 0.0123(4) 0.0114(4) -0.0009(3) 0.0016(3) -0.0012(3)
C2 0.0127(4) 0.0134(4) 0.0104(4) -0.0015(3) 0.0016(3) -0.0018(3)
C3 0.0145(5) 0.0179(5) 0.0141(4) 0.0014(4) 0.0030(3) -0.0027(4)
C4 0.0160(5) 0.0150(5) 0.0177(5) 0.0030(4) 0.0004(4) -0.0030(4)
C5 0.0174(5) 0.0135(4) 0.0162(5) 0.0002(4) 0.0000(4) 0.0005(3)
C6 0.0152(4) 0.0145(4) 0.0125(4) -0.0021(4) 0.0021(3) -0.0006(3)
C7 0.0115(4) 0.0146(4) 0.0118(4) -0.0016(3) 0.0015(3) -0.0024(3)
C8 0.0146(4) 0.0162(5) 0.0136(4) 0.0001(4) 0.0045(3) -0.0005(3)
C9 0.0126(4) 0.0169(5) 0.0109(4) -0.0001(3) 0.0033(3) -0.0008(3)
C10 0.0126(4) 0.0155(4) 0.0113(4) -0.0007(3) 0.0028(3) -0.0005(3)
C11 0.0132(4) 0.0130(4) 0.0107(4) -0.0022(3) 0.0015(3) -0.0020(3)

loop_
_atom_type_symbol
_atom_type_description
_atom_type_scat_dispersion_real
_atom_type_scat_dispersion_imag
_atom_type_scat_source
C C 0.0033 0.0016 'International Tables Vol C Tables 4.2.6.8 and 6.1.1.4'
H H 0.0000 0.0000 'International Tables Vol C Tables 4.2.6.8 and 6.1.1.4'
N N 0.0061 0.0033 'International Tables Vol C Tables 4.2.6.8 and 6.1.1.4'
O O 0.0106 0.0060 'International Tables Vol C Tables 4.2.6.8 and 6.1.1.4'

loop_
_geom_angle_atom_site_label_1
_geom_angle_atom_site_label_2
_geom_angle_atom_site_label_3
_geom_angle
C11 O2 H2O 108.7(9)
C2 N1 C9 122.44(8)
C2 N1 H1N 117.8(9)
C9 N1 H1N 119.7(9)
C6 C1 C2 118.53(9)
C6 C1 C7 119.47(9)
C2 C1 C7 122.00(8)
N1 C2 C3 120.39(9)
N1 C2 C1 121.56(9)
C3 C2 C1 118.05(9)
C4 C3 C2 121.48(9)
C4 C3 H3 119.3
C2 C3 H3 119.3
C3 C4 C5 120.76(9)
C3 C4 H4 119.6
C5 C4 H4 119.6
C6 C5 C4 118.62(9)
C6 C5 H5 120.7
C4 C5 H5 120.7
C5 C6 C1 122.54(9)
C5 C6 H6 118.7
C1 C6 H6 118.7
O1 C7 C1 122.11(9)
O1 C7 C8 118.76(9)
C1 C7 C8 119.13(8)
C7 C8 H8A 109.5
C7 C8 H8B 109.5
H8A C8 H8B 109.5
C7 C8 H8C 109.5
H8A C8 H8C 109.5
H8B C8 H8C 109.5
N1 C9 C10 109.68(8)
N1 C9 H9A 109.7
C10 C9 H9A 109.7
N1 C9 H9B 109.7
C10 C9 H9B 109.7
H9A C9 H9B 108.2
C11 C10 C9 111.66(8)
C11 C10 H10A 109.3
C9 C10 H10A 109.3
C11 C10 H10B 109.3
C9 C10 H10B 109.3
H10A C10 H10B 107.9
O3 C11 O2 122.63(9)
O3 C11 C10 123.78(9)
O2 C11 C10 113.59(8)

loop_
_geom_bond_atom_site_label_1
_geom_bond_atom_site_label_2
_geom_bond_distance
O1 C7 1.2384(12)
O2 C11 1.3228(12)
O2 H2O 0.909(16)
O3 C11 1.2278(12)
N1 C2 1.3628(12)
N1 C9 1.4519(12)
N1 H1N 0.887(14)
C1 C6 1.4075(13)
C1 C2 1.4299(13)
C1 C7 1.4722(14)
C2 C3 1.4145(14)
C3 C4 1.3819(14)
C3 H3 0.9500
C4 C5 1.3983(15)
C4 H4 0.9500
C5 C6 1.3829(14)
C5 H5 0.9500
C6 H6 0.9500
C7 C8 1.5135(13)
C8 H8A 0.9800
C8 H8B 0.9800
C8 H8C 0.9800
C9 C10 1.5193(14)
C9 H9A 0.9900
C9 H9B 0.9900
C10 C11 1.4993(13)
C10 H10A 0.9900
C10 H10B 0.9900

loop_
_geom_hbond_atom_site_label_D
_geom_hbond_atom_site_label_H
_geom_hbond_atom_site_label_A
_geom_hbond_site_symmetry_A
_geom_hbond_distance_DH
_geom_hbond_distance_HA
_geom_hbond_distance_DA
_geom_hbond_angle_DHA
O2 H2O O3 2_557 0.909(16) 1.747(16) 2.6531(11) 174.7(14)
N1 H1N O1 . 0.887(14) 1.980(14) 2.6690(12) 133.4(11)

loop_
_geom_torsion_atom_site_label_1
_geom_torsion_atom_site_label_2
_geom_torsion_atom_site_label_3
_geom_torsion_atom_site_label_4
_geom_torsion
C9 N1 C2 C3 3.20(15)
C9 N1 C2 C1 -176.52(9)
C6 C1 C2 N1 -178.48(9)
C7 C1 C2 N1 2.57(15)
C6 C1 C2 C3 1.80(14)
C7 C1 C2 C3 -177.15(9)
N1 C2 C3 C4 178.57(10)
C1 C2 C3 C4 -1.71(15)
C2 C3 C4 C5 0.58(16)
C3 C4 C5 C6 0.45(16)
C4 C5 C6 C1 -0.30(16)
C2 C1 C6 C5 -0.84(15)
C7 C1 C6 C5 178.13(10)
C6 C1 C7 O1 179.42(9)
C2 C1 C7 O1 -1.64(15)
C6 C1 C7 C8 -0.98(14)
C2 C1 C7 C8 177.96(9)
C2 N1 C9 C10 -172.10(9)
N1 C9 C10 C11 179.81(8)
C9 C10 C11 O3 -6.99(14)
C9 C10 C11 O2 173.73(8)

loop_
_cod_related_entry_id
_cod_related_entry_database
_cod_related_entry_code
1 ChemSpider 24741063
